data_2232592
loop_
_publ_author_name
'Foroughian, Mahsa'
'Foroumadi, Alireza'
'Notash, Behrouz'
'Bruno, Giuseppe'
'Amiri Rudbari, Hadi'
'Aghabozorg, Hossein'

_publ_section_title
;
 2,3-Diaminopyridinium 6-carboxypyridine-2-carboxylate
;
_journal_coeditor_code BT5705
_journal_issue 12
_journal_name_full 'Acta Crystallographica Section E'
_journal_page_first o3325
_journal_paper_doi 10.1107/S1600536811047647
_journal_volume 67
_journal_year 2011
_chemical_formula_iupac 'C5 H8 N3 +, C7 H4 N O4 -'
_chemical_formula_moiety 'C5 H8 N3 +, C7 H4 N O4 -'
_chemical_formula_sum 'C12 H12 N4 O4'
_chemical_formula_weight 276.26
_chemical_name_systematic
;
2,3-Diaminopyridinium 6-carboxypyridine-2-carboxylate
;
_space_group_IT_number 2
_symmetry_cell_setting triclinic
_symmetry_space_group_name_Hall '-P 1'
_symmetry_space_group_name_H-M 'P -1'
_atom_sites_solution_hydrogens geom
_atom_sites_solution_primary direct
_atom_sites_solution_secondary difmap
_audit_creation_method SHELXL-97
_cell_angle_alpha 81.4480(10)
_cell_angle_beta 73.8310(10)
_cell_angle_gamma 82.4860(10)
_cell_formula_units_Z 2
_cell_length_a 6.91380(10)
_cell_length_b 8.3364(2)
_cell_length_c 11.2358(2)
_cell_measurement_reflns_used 9842
_cell_measurement_temperature 296(2)
_cell_measurement_theta_max 29.98
_cell_measurement_theta_min 2.94
_cell_volume 612.33(2)
_computing_cell_refinement 'SAINT (Bruker, 2008)'
_computing_data_collection 'APEX2 (Bruker, 2008)'
_computing_data_reduction 'SAINT (Bruker, 2008)'
_computing_molecular_graphics 'SHELXTL (Sheldrick, 2008)'
_computing_publication_material 'SHELXTL (Sheldrick, 2008)'
_computing_structure_refinement 'SHELXL97 (Sheldrick, 2008)'
_computing_structure_solution 'SHELXS97 (Sheldrick, 2008)'
_diffrn_ambient_temperature 296(2)
_diffrn_measured_fraction_theta_full 0.994
_diffrn_measured_fraction_theta_max 0.994
_diffrn_measurement_device_type 'Bruker APEXII CCD'
_diffrn_measurement_method '\f and \w scans'
_diffrn_radiation_monochromator graphite
_diffrn_radiation_source 'fine-focus sealed tube'
_diffrn_radiation_type MoK\a
_diffrn_radiation_wavelength 0.71073
_diffrn_reflns_av_R_equivalents 0.0250
_diffrn_reflns_av_sigmaI/netI 0.0098
_diffrn_reflns_limit_h_max 8
_diffrn_reflns_limit_h_min -8
_diffrn_reflns_limit_k_max 10
_diffrn_reflns_limit_k_min -10
_diffrn_reflns_limit_l_max 14
_diffrn_reflns_limit_l_min -14
_diffrn_reflns_number 34839
_diffrn_reflns_theta_full 26.99
_diffrn_reflns_theta_max 26.99
_diffrn_reflns_theta_min 2.48
_exptl_absorpt_coefficient_mu 0.116
_exptl_absorpt_correction_T_max 0.7460
_exptl_absorpt_correction_T_min 0.7064
_exptl_absorpt_correction_type multi-scan
_exptl_absorpt_process_details '(SADABS; Bruker,  2008)'
_exptl_crystal_colour colorless
_exptl_crystal_density_diffrn 1.498
_exptl_crystal_density_method 'not measured'
_exptl_crystal_description irregular
_exptl_crystal_F_000 288
_exptl_crystal_size_max 0.24
_exptl_crystal_size_mid 0.20
_exptl_crystal_size_min 0.12
_refine_diff_density_max 0.301
_refine_diff_density_min -0.170
_refine_ls_extinction_coef 0.00070(17)
_refine_ls_extinction_expression Fc^*^=kFc[1+0.001xFc^2^\l^3^/sin(2\q)]^-1/4^
_refine_ls_extinction_method 'SHELXL97 (Sheldrick, 2008)'
_refine_ls_goodness_of_fit_ref 1.070
_refine_ls_hydrogen_treatment mixed
_refine_ls_matrix_type full
_refine_ls_number_parameters 194
_refine_ls_number_reflns 2654
_refine_ls_number_restraints 0
_refine_ls_restrained_S_all 1.070
_refine_ls_R_factor_all 0.0389
_refine_ls_R_factor_gt 0.0347
_refine_ls_shift/su_max 0.000
_refine_ls_shift/su_mean 0.000
_refine_ls_structure_factor_coef Fsqd
_refine_ls_weighting_details 'calc w=1/[\s^2^(Fo^2^)+(0.0600P)^2^+0.1194P] where P=(Fo^2^+2Fc^2^)/3'
_refine_ls_weighting_scheme calc
_refine_ls_wR_factor_gt 0.1013
_refine_ls_wR_factor_ref 0.1067
_reflns_number_gt 2348
_reflns_number_total 2654
_reflns_threshold_expression I>2\s(I)
_cod_data_source_file bt5705.cif
_cod_data_source_block I
_cod_database_code 2232592
_cod_database_fobs_code 2232592

loop_
_symmetry_equiv_pos_as_xyz
'x, y, z'
'-x, -y, -z'

loop_
_atom_site_type_symbol
_atom_site_label
_atom_site_fract_x
_atom_site_fract_y
_atom_site_fract_z
_atom_site_U_iso_or_equiv
_atom_site_adp_type
_atom_site_calc_flag
_atom_site_refinement_flags
_atom_site_occupancy
_atom_site_symmetry_multiplicity
O O3 0.64901(16) 0.46889(11) 0.60916(9) 0.0508(3) Uani d . 1 1
O O2 0.91253(17) -0.01029(10) 0.21751(8) 0.0479(3) Uani d . 1 1
O O1 0.91229(15) -0.25266(10) 0.32864(8) 0.0419(2) Uani d . 1 1
O O4 0.83898(16) 0.45238(11) 0.41533(8) 0.0480(3) Uani d . 1 1
C C8 0.72493(16) 0.42375(14) 0.08478(10) 0.0310(2) Uani d . 1 1
N N4 0.85753(15) 0.42597(12) -0.13478(9) 0.0352(2) Uani d . 1 1
H H 0.9115 0.3742 -0.1986 0.042 Uiso calc R 1 1
N N1 0.79718(13) 0.13922(10) 0.42873(8) 0.0271(2) Uani d . 1 1
C C9 0.81096(17) 0.33895(14) -0.02186(10) 0.0314(2) Uani d . 1 1
C C10 0.8247(2) 0.59072(16) -0.15453(11) 0.0400(3) Uani d . 1 1
H H10 0.8605 0.6451 -0.2349 0.048 Uiso calc R 1 1
N N3 0.84405(18) 0.17690(13) -0.01308(10) 0.0451(3) Uani d . 1 1
H H3A 0.8947 0.1294 -0.0793 0.054 Uiso calc R 1 1
H H3B 0.8148 0.1199 0.0588 0.054 Uiso calc R 1 1
C C11 0.7393(2) 0.67446(15) -0.05574(12) 0.0417(3) Uani d . 1 1
H H11 0.7130 0.7872 -0.0675 0.050 Uiso calc R 1 1
C C12 0.69064(19) 0.58993(15) 0.06456(11) 0.0379(3) Uani d . 1 1
H H12 0.6336 0.6481 0.1324 0.045 Uiso calc R 1 1
C C7 0.73268(17) 0.39063(13) 0.52423(10) 0.0319(3) Uani d . 1 1
C C6 0.72505(16) 0.20977(13) 0.53341(10) 0.0276(2) Uani d . 1 1
C C2 0.79375(15) -0.02216(12) 0.43816(9) 0.0262(2) Uani d . 1 1
C C1 0.87808(17) -0.10003(13) 0.31804(10) 0.0299(2) Uani d . 1 1
C C3 0.71865(17) -0.11635(13) 0.55079(10) 0.0307(2) Uani d . 1 1
H H3 0.7201 -0.2286 0.5541 0.037 Uiso calc R 1 1
C C4 0.64189(18) -0.04065(14) 0.65777(11) 0.0350(3) Uani d . 1 1
H H4 0.5889 -0.1007 0.7340 0.042 Uiso calc R 1 1
C C5 0.64532(18) 0.12568(14) 0.64934(10) 0.0332(3) Uani d . 1 1
H H5 0.5953 0.1802 0.7197 0.040 Uiso calc R 1 1
N N2 0.67215(18) 0.33369(15) 0.20004(10) 0.0402(3) Uani d . 1 1
H H2A 0.755(3) 0.253(2) 0.2184(16) 0.057(5) Uiso d . 1 1
H H2B 0.625(3) 0.397(2) 0.2583(17) 0.057(5) Uiso d . 1 1
H H1 0.840(3) 0.560(2) 0.4101(17) 0.067(5) Uiso d . 1 1

loop_
_atom_site_aniso_label
_atom_site_aniso_U_11
_atom_site_aniso_U_22
_atom_site_aniso_U_33
_atom_site_aniso_U_12
_atom_site_aniso_U_13
_atom_site_aniso_U_23
O3 0.0713(7) 0.0303(5) 0.0412(5) -0.0035(4) 0.0066(4) -0.0163(4)
O2 0.0818(7) 0.0281(4) 0.0250(4) 0.0055(4) -0.0045(4) -0.0033(3)
O1 0.0636(6) 0.0200(4) 0.0345(5) -0.0030(4) 0.0009(4) -0.0068(3)
O4 0.0736(7) 0.0227(4) 0.0374(5) -0.0120(4) 0.0082(4) -0.0080(3)
C8 0.0314(5) 0.0338(6) 0.0267(5) -0.0006(4) -0.0060(4) -0.0059(4)
N4 0.0408(5) 0.0369(5) 0.0247(5) 0.0027(4) -0.0051(4) -0.0064(4)
N1 0.0332(5) 0.0206(4) 0.0257(4) -0.0017(3) -0.0049(3) -0.0040(3)
C9 0.0327(5) 0.0319(6) 0.0285(5) 0.0003(4) -0.0071(4) -0.0054(4)
C10 0.0457(7) 0.0385(6) 0.0311(6) 0.0024(5) -0.0092(5) 0.0028(5)
N3 0.0653(7) 0.0318(5) 0.0317(5) 0.0031(5) -0.0038(5) -0.0069(4)
C11 0.0500(7) 0.0299(6) 0.0420(7) 0.0053(5) -0.0121(5) -0.0025(5)
C12 0.0430(6) 0.0356(6) 0.0331(6) 0.0044(5) -0.0069(5) -0.0110(5)
C7 0.0378(6) 0.0252(5) 0.0312(5) -0.0023(4) -0.0046(4) -0.0076(4)
C6 0.0303(5) 0.0233(5) 0.0283(5) -0.0015(4) -0.0050(4) -0.0058(4)
C2 0.0303(5) 0.0211(5) 0.0267(5) -0.0005(4) -0.0072(4) -0.0035(4)
C1 0.0384(6) 0.0220(5) 0.0280(5) -0.0016(4) -0.0064(4) -0.0046(4)
C3 0.0384(6) 0.0209(5) 0.0309(5) -0.0033(4) -0.0073(4) -0.0008(4)
C4 0.0421(6) 0.0314(6) 0.0269(5) -0.0057(5) -0.0030(4) 0.0011(4)
C5 0.0395(6) 0.0313(6) 0.0257(5) -0.0022(4) -0.0017(4) -0.0077(4)
N2 0.0489(6) 0.0394(6) 0.0263(5) 0.0006(5) -0.0022(4) -0.0043(4)

loop_
_atom_type_symbol
_atom_type_description
_atom_type_scat_dispersion_real
_atom_type_scat_dispersion_imag
_atom_type_scat_source
C C 0.0033 0.0016 'International Tables Vol C Tables 4.2.6.8 and 6.1.1.4'
H H 0.0000 0.0000 'International Tables Vol C Tables 4.2.6.8 and 6.1.1.4'
N N 0.0061 0.0033 'International Tables Vol C Tables 4.2.6.8 and 6.1.1.4'
O O 0.0106 0.0060 'International Tables Vol C Tables 4.2.6.8 and 6.1.1.4'

loop_
_geom_angle_atom_site_label_1
_geom_angle_atom_site_label_2
_geom_angle_atom_site_label_3
_geom_angle
C7 O4 H1 112.4(12)
C12 C8 N2 124.24(10)
C12 C8 C9 117.42(10)
N2 C8 C9 118.25(10)
C9 N4 C10 124.00(10)
C9 N4 H 118.0
C10 N4 H 118.0
C6 N1 C2 117.28(9)
N3 C9 N4 119.21(10)
N3 C9 C8 122.31(10)
N4 C9 C8 118.47(10)
C11 C10 N4 119.02(11)
C11 C10 H10 120.5
N4 C10 H10 120.5
C9 N3 H3A 120.0
C9 N3 H3B 120.0
H3A N3 H3B 120.0
C10 C11 C12 119.37(11)
C10 C11 H11 120.3
C12 C11 H11 120.3
C8 C12 C11 121.69(11)
C8 C12 H12 119.2
C11 C12 H12 119.2
O3 C7 O4 124.23(10)
O3 C7 C6 122.78(10)
O4 C7 C6 112.99(9)
N1 C6 C5 123.76(10)
N1 C6 C7 117.67(9)
C5 C6 C7 118.57(10)
N1 C2 C3 122.83(9)
N1 C2 C1 116.38(9)
C3 C2 C1 120.79(9)
O2 C1 O1 124.63(10)
O2 C1 C2 118.57(9)
O1 C1 C2 116.78(9)
C4 C3 C2 118.99(10)
C4 C3 H3 120.5
C2 C3 H3 120.5
C5 C4 C3 118.73(10)
C5 C4 H4 120.6
C3 C4 H4 120.6
C4 C5 C6 118.40(10)
C4 C5 H5 120.8
C6 C5 H5 120.8
C8 N2 H2A 118.7(12)
C8 N2 H2B 110.6(12)
H2A N2 H2B 113.8(16)

loop_
_geom_bond_atom_site_label_1
_geom_bond_atom_site_label_2
_geom_bond_distance
O3 C7 1.2041(14)
O2 C1 1.2401(14)
O1 C1 1.2574(13)
O4 C7 1.3088(14)
O4 H1 0.89(2)
C8 C12 1.3702(17)
C8 N2 1.3760(15)
C8 C9 1.4262(15)
N4 C9 1.3414(14)
N4 C10 1.3575(16)
N4 H 0.8600
N1 C6 1.3343(14)
N1 C2 1.3365(13)
C9 N3 1.3338(15)
C10 C11 1.3512(18)
C10 H10 0.9300
N3 H3A 0.8600
N3 H3B 0.8600
C11 C12 1.4008(18)
C11 H11 0.9300
C12 H12 0.9300
C7 C6 1.5028(15)
C6 C5 1.3862(15)
C2 C3 1.3903(14)
C2 C1 1.5185(14)
C3 C4 1.3811(16)
C3 H3 0.9300
C4 C5 1.3786(16)
C4 H4 0.9300
C5 H5 0.9300
N2 H2A 0.868(19)
N2 H2B 0.87(2)

loop_
_geom_hbond_atom_site_label_D
_geom_hbond_atom_site_label_H
_geom_hbond_atom_site_label_A
_geom_hbond_site_symmetry_A
_geom_hbond_distance_DH
_geom_hbond_distance_HA
_geom_hbond_distance_DA
_geom_hbond_angle_DHA
_geom_hbond_publ_flag
N4 H O1 2_755 0.86 1.94 2.7872(12) 166.9 y
N2 H2B O3 2_666 0.87(2) 2.329(19) 3.1108(14) 150.0(15) y
N3 H3A O2 2_755 0.8600 2.0300 2.8674(14) 163.00 y
N3 H3B O2 . 0.8600 2.1700 2.9427(14) 149.00 y
O4 H1 O1 1_565 0.89(2) 1.75(2) 2.5673(12) 151.9(18) y
N2 H2A O2 . 0.868(19) 2.32(2) 3.1290(15) 156.0(16) y
N2 H2A N1 . 0.868(19) 2.491(18) 3.0999(14) 127.8(15) y

loop_
_geom_torsion_atom_site_label_1
_geom_torsion_atom_site_label_2
_geom_torsion_atom_site_label_3
_geom_torsion_atom_site_label_4
_geom_torsion
C10 N4 C9 N3 178.04(12)
C10 N4 C9 C8 -1.15(17)
C12 C8 C9 N3 -177.65(11)
N2 C8 C9 N3 -0.97(17)
C12 C8 C9 N4 1.52(16)
N2 C8 C9 N4 178.20(10)
C9 N4 C10 C11 -0.31(19)
N4 C10 C11 C12 1.3(2)
N2 C8 C12 C11 -176.99(12)
C9 C8 C12 C11 -0.54(18)
C10 C11 C12 C8 -0.9(2)
C2 N1 C6 C5 -0.96(16)
C2 N1 C6 C7 178.62(9)
O3 C7 C6 N1 170.28(12)
O4 C7 C6 N1 -9.79(15)
O3 C7 C6 C5 -10.12(18)
O4 C7 C6 C5 169.81(11)
C6 N1 C2 C3 0.21(16)
C6 N1 C2 C1 -179.54(9)
N1 C2 C1 O2 -11.91(15)
C3 C2 C1 O2 168.34(11)
N1 C2 C1 O1 166.52(10)
C3 C2 C1 O1 -13.22(16)
N1 C2 C3 C4 0.76(17)
C1 C2 C3 C4 -179.51(10)
C2 C3 C4 C5 -0.98(17)
C3 C4 C5 C6 0.29(18)
N1 C6 C5 C4 0.71(18)
C7 C6 C5 C4 -178.86(10)

loop_
_cod_related_entry_id
_cod_related_entry_database
_cod_related_entry_code
1 ChemSpider 30657195
